data_2105467
loop_
_publ_author_name
'Reibenspies, Joseph'
'Bhuvanesh, Nattamai'

_publ_section_title
;
 Absolute structure of <i>R</i>-({-})-2-methylpiperazine and
 <i>S</i>-(+)-2-methylpiperazine
;
_journal_coeditor_code RY5050
_journal_issue 3
_journal_name_full 'Acta Crystallographica Section B'
_journal_page_first 288
_journal_page_last 293
_journal_paper_doi 10.1107/S2052519213008713
_journal_volume 69
_journal_year 2013
_chemical_formula_sum 'C5 H14.71 Br2 N2 O0.36'
_chemical_formula_weight 268.40
_chemical_name_systematic
;
R-(-)-2-methylpiperazinediium dibromide
;
_space_group_crystal_system monoclinic
_space_group_IT_number 4
_space_group_name_Hall 'P 2yb'
_space_group_name_H-M_alt 'P 1 21 1'
_symmetry_space_group_name_Hall 'P 2yb'
_symmetry_space_group_name_H-M 'P 1 21 1'
_atom_sites_solution_hydrogens mixed
_audit_creation_method SHELXL-2012
_cell_angle_alpha 90
_cell_angle_beta 106.911(2)
_cell_angle_gamma 90
_cell_formula_units_Z 2
_cell_length_a 6.0418(3)
_cell_length_b 11.5649(5)
_cell_length_c 7.1333(3)
_cell_measurement_reflns_used 8198
_cell_measurement_temperature 110(2)
_cell_measurement_theta_max 63.87
_cell_measurement_theta_min 7.54
_cell_volume 476.87(4)
_computing_cell_refinement 'FRAMBO (Bruker, 2002)'
_computing_data_collection 'FRAMBO (Bruker, 2002)'
_computing_data_reduction 'SAINT (Bruker, 2012b)'
_computing_molecular_graphics 'OLEX-2 (Dolomanov, 2009)'
_computing_publication_material 'Ciftab (Sheldrick, 2008)'
_computing_structure_refinement 'SHELXL-2012 (Sheldrick, 2012)'
_computing_structure_solution 'SHELXS (Sheldrick 2008)'
_diffrn_ambient_temperature 110(2)
_diffrn_measured_fraction_theta_full 0.908
_diffrn_measured_fraction_theta_max 0.988
_diffrn_measurement_device_type 'MWPC area detector'
_diffrn_measurement_method 'phi and omega scans'
_diffrn_radiation_type CuK\a
_diffrn_radiation_wavelength 1.54178
_diffrn_reflns_av_R_equivalents 0.0335
_diffrn_reflns_limit_h_max 6
_diffrn_reflns_limit_h_min -6
_diffrn_reflns_limit_k_max 13
_diffrn_reflns_limit_k_min -13
_diffrn_reflns_limit_l_max 8
_diffrn_reflns_limit_l_min -8
_diffrn_reflns_number 10680
_diffrn_reflns_theta_full 67.679
_diffrn_reflns_theta_max 63.887
_diffrn_reflns_theta_min 6.486
_exptl_absorpt_coefficient_mu 10.281
_exptl_absorpt_correction_T_max 0.4636
_exptl_absorpt_correction_T_min 0.2435
_exptl_absorpt_correction_type multi-scan
_exptl_absorpt_process_details
;
SADABS-2009/1 (Bruker,2009) was employed for absorption correction.
wR2(int) was   0.1305 before and   0.0486 after correction.
The ratio of minimum to maximum transmission factors was   0.5252.
Additional spherical absorption correction applied with mu*r =  0.6000.
The \l/2 correction factor of 0.0015 was applied.
;
_exptl_crystal_colour 'colorless '
_exptl_crystal_density_diffrn 1.869
_exptl_crystal_description 'plate     '
_exptl_crystal_F_000 263
_exptl_crystal_size_max 0.210
_exptl_crystal_size_mid 0.110
_exptl_crystal_size_min 0.040
_refine_diff_density_max 0.513
_refine_diff_density_min -0.644
_refine_ls_abs_structure_details
;
 Flack x determined using 697 quotients [(I+)-(I-)]/[(I+)+(I-)]
 (Parsons and Flack (2004), Acta Cryst. A60, s61).
;
_refine_ls_abs_structure_Flack 0.041(13)
_refine_ls_extinction_coef 0.0158(10)
_refine_ls_extinction_expression Fc^*^=kFc[1+0.001xFc^2^\l^3^/sin(2\q)]^-1/4^
_refine_ls_extinction_method SHELXL
_refine_ls_goodness_of_fit_ref 1.029
_refine_ls_hydrogen_treatment constr
_refine_ls_matrix_type full
_refine_ls_number_parameters 96
_refine_ls_number_reflns 1537
_refine_ls_number_restraints 1
_refine_ls_restrained_S_all 1.028
_refine_ls_R_factor_all 0.0199
_refine_ls_R_factor_gt 0.0196
_refine_ls_shift/su_max 0.000
_refine_ls_shift/su_mean 0.000
_refine_ls_structure_factor_coef Fsqd
_refine_ls_weighting_details
;
 w=1/[\s^2^(Fo^2^)+(0.0500P)^2^+0.0247P]
 where P=(Fo^2^+2Fc^2^)/3
;
_refine_ls_weighting_scheme calc
_refine_ls_wR_factor_gt 0.0594
_refine_ls_wR_factor_ref 0.0597
_reflns_number_gt 1517
_reflns_number_total 1537
_reflns_threshold_expression 'I > 2\s(I)'
_cod_data_source_file ry5050.cif
_cod_data_source_block rmpipbr
_cod_database_code 2105467
_cod_database_fobs_code 2105467
_shelx_space_group_comment
;
The symmetry employed for this shelxl refinement is uniquely defined
by the following loop, which should always be used as a source of
symmetry information in preference to the above space-group names.
They are only intended as comments.
;
_shelx_estimated_absorpt_t_min 0.221
_shelx_estimated_absorpt_t_max 0.684
_shelxl_version_number .002012

loop_
_space_group_symop_operation_xyz
'x, y, z'
'-x, y+1/2, -z'

loop_
_atom_site_type_symbol
_atom_site_label
_atom_site_fract_x
_atom_site_fract_y
_atom_site_fract_z
_atom_site_U_iso_or_equiv
_atom_site_adp_type
_atom_site_calc_flag
_atom_site_occupancy
Br Br1 0.28253(9) 0.12496(5) 0.11627(8) 0.0145(2) Uani d 1
Br Br2 0.89365(10) -0.06055(4) -0.57535(8) 0.0233(2) Uani d 1
O O1W 0.835(2) 0.2119(11) -0.619(2) 0.029(4) Uani d 0.350(12)
H H1W 0.8501 0.1389 -0.6072 0.03(5) Uiso d 0.350(12)
H H2W 0.9067 0.2725 -0.5671 0.02(7) Uiso d 0.350(12)
N N1 0.7332(7) 0.0748(4) -0.0416(7) 0.0131(9) Uani d 1
H H1A 0.8763 0.0866 0.0467 0.016 Uiso calc 1
H H1B 0.6234 0.0869 0.0225 0.016 Uiso calc 1
C C2 0.6980(9) 0.1601(4) -0.2052(8) 0.0147(12) Uani d 1
H H2 0.8214 0.1489 -0.2713 0.018 Uiso calc 1
C C3 0.4633(9) 0.1386(4) -0.3525(8) 0.0119(11) Uani d 1
H H3A 0.3399 0.1545 -0.2902 0.014 Uiso calc 1
H H3B 0.4420 0.1921 -0.4647 0.014 Uiso calc 1
C C5 0.4830(9) -0.0680(5) -0.2591(8) 0.0159(11) Uani d 1
H H5A 0.4767 -0.1480 -0.3097 0.019 Uiso calc 1
H H5B 0.3600 -0.0593 -0.1939 0.019 Uiso calc 1
N N4 0.4427(8) 0.0156(3) -0.4254(7) 0.0141(10) Uani d 1
H H4A 0.2975 0.0040 -0.5104 0.017 Uiso calc 1
H H4B 0.5491 0.0027 -0.4927 0.017 Uiso calc 1
C C6 0.7172(9) -0.0463(6) -0.1122(7) 0.0133(15) Uani d 1
H H6A 0.7394 -0.0998 0.0001 0.016 Uiso calc 1
H H6B 0.8410 -0.0614 -0.1745 0.016 Uiso calc 1
C C7 0.7118(12) 0.2822(6) -0.1271(10) 0.0197(17) Uani d 1
H H7A 0.7113 0.3369 -0.2322 0.030 Uiso calc 1
H H7B 0.8548 0.2916 -0.0196 0.030 Uiso calc 1
H H7C 0.5784 0.2974 -0.0789 0.030 Uiso calc 1

loop_
_atom_site_aniso_label
_atom_site_aniso_U_11
_atom_site_aniso_U_22
_atom_site_aniso_U_33
_atom_site_aniso_U_12
_atom_site_aniso_U_13
_atom_site_aniso_U_23
Br1 0.0113(3) 0.0192(3) 0.0135(3) 0.0008(2) 0.0044(2) 0.0016(2)
Br2 0.0182(4) 0.0382(4) 0.0150(4) -0.0085(2) 0.0071(2) -0.0052(2)
O1W 0.027(7) 0.022(7) 0.040(8) -0.001(5) 0.012(6) 0.007(6)
N1 0.010(2) 0.0177(19) 0.012(2) -0.0005(17) 0.0047(18) -0.0018(19)
C2 0.013(3) 0.017(3) 0.016(3) -0.0011(19) 0.007(2) 0.003(2)
C3 0.016(2) 0.007(2) 0.011(3) 0.003(2) 0.002(2) 0.002(2)
C5 0.021(3) 0.012(2) 0.017(3) -0.005(2) 0.009(2) -0.002(2)
N4 0.021(2) 0.012(2) 0.008(2) -0.0012(17) 0.0034(19) -0.0022(17)
C6 0.016(4) 0.013(3) 0.010(3) -0.001(2) 0.003(2) 0.004(2)
C7 0.023(4) 0.016(3) 0.019(4) -0.0047(19) 0.005(3) -0.007(2)

loop_
_atom_type_symbol
_atom_type_description
_atom_type_scat_dispersion_real
_atom_type_scat_dispersion_imag
_atom_type_scat_source
C C 0.0181 0.0091 'International Tables Vol C Tables 4.2.6.8 and 6.1.1.4'
H H 0.0000 0.0000 'International Tables Vol C Tables 4.2.6.8 and 6.1.1.4'
N N 0.0311 0.0180 'International Tables Vol C Tables 4.2.6.8 and 6.1.1.4'
O O 0.0492 0.0322 'International Tables Vol C Tables 4.2.6.8 and 6.1.1.4'
Br Br -0.6763 1.2805 'International Tables Vol C Tables 4.2.6.8 and 6.1.1.4'

loop_
_geom_angle_atom_site_label_1
_geom_angle_atom_site_label_2
_geom_angle_atom_site_label_3
_geom_angle
H1W O1W H2W 138.5
C6 N1 C2 112.2(4)
C6 N1 H1A 109.2
C2 N1 H1A 109.2
C6 N1 H1B 109.2
C2 N1 H1B 109.2
H1A N1 H1B 107.9
N1 C2 C7 110.4(5)
N1 C2 C3 108.9(4)
C7 C2 C3 110.4(5)
N1 C2 H2 109.0
C7 C2 H2 109.0
C3 C2 H2 109.0
N4 C3 C2 111.1(4)
N4 C3 H3A 109.4
C2 C3 H3A 109.4
N4 C3 H3B 109.4
C2 C3 H3B 109.4
H3A C3 H3B 108.0
N4 C5 C6 110.2(4)
N4 C5 H5A 109.6
C6 C5 H5A 109.6
N4 C5 H5B 109.6
C6 C5 H5B 109.6
H5A C5 H5B 108.1
C5 N4 C3 111.0(4)
C5 N4 H4A 109.4
C3 N4 H4A 109.4
C5 N4 H4B 109.4
C3 N4 H4B 109.4
H4A N4 H4B 108.0
N1 C6 C5 110.3(4)
N1 C6 H6A 109.6
C5 C6 H6A 109.6
N1 C6 H6B 109.6
C5 C6 H6B 109.6
H6A C6 H6B 108.1
C2 C7 H7A 109.5
C2 C7 H7B 109.5
H7A C7 H7B 109.5
C2 C7 H7C 109.5
H7A C7 H7C 109.5
H7B C7 H7C 109.5

loop_
_geom_bond_atom_site_label_1
_geom_bond_atom_site_label_2
_geom_bond_distance
O1W H1W 0.8500
O1W H2W 0.8500
N1 C6 1.482(8)
N1 C2 1.495(7)
N1 H1A 0.9200
N1 H1B 0.9200
C2 C7 1.512(9)
C2 C3 1.520(7)
C2 H2 1.0000
C3 N4 1.507(7)
C3 H3A 0.9900
C3 H3B 0.9900
C5 N4 1.494(7)
C5 C6 1.517(7)
C5 H5A 0.9900
C5 H5B 0.9900
N4 H4A 0.9200
N4 H4B 0.9200
C6 H6A 0.9900
C6 H6B 0.9900
C7 H7A 0.9800
C7 H7B 0.9800
C7 H7C 0.9800
